data_4509847
loop_
_publ_author_name
'Gu, Zheng-Yang'
'Zhu, Tong-Hao'
'Cao, Jia-Jia'
'Xu, Xiao-Ping'
'Wang, Shun-Yi'
'Ji, Shun-Jun'

_publ_section_title
;
 Palladium-Catalyzed Cascade Reactions of Isocyanides with Enaminones:
 Synthesis of 4-Aminoquinoline Derivatives
;
_journal_issue 1
_journal_name_full 'ACS Catalysis'
_journal_page_first 49
_journal_paper_doi 10.1021/cs400904t
_journal_volume 4
_journal_year 2014
_chemical_formula_moiety 'C19 H22 Cl F N2 O'
_chemical_formula_sum 'C19 H22 Cl F N2 O'
_chemical_formula_weight 348.84
_chemical_name_systematic
; 
 ? 
;
_space_group_IT_number 2
_symmetry_cell_setting triclinic
_symmetry_Int_Tables_number 2
_symmetry_space_group_name_Hall '-P 1'
_symmetry_space_group_name_H-M 'P -1'
_atom_sites_solution_hydrogens geom
_atom_sites_solution_primary direct
_atom_sites_solution_secondary difmap
_audit_creation_method SHELXL-97
_cell_angle_alpha 82.54(3)
_cell_angle_beta 74.65(2)
_cell_angle_gamma 73.17(2)
_cell_formula_units_Z 2
_cell_length_a 9.508(2)
_cell_length_b 9.679(3)
_cell_length_c 10.314(3)
_cell_measurement_reflns_used 2679
_cell_measurement_temperature 293(2)
_cell_measurement_theta_max 25.3
_cell_measurement_theta_min 3.1
_cell_volume 874.7(4)
_computing_cell_refinement CrystalClear
_computing_data_collection CrystalClear
_computing_data_reduction CrystalStructure
_computing_structure_refinement 'SHELXL-97 (Sheldrick, 1997)'
_computing_structure_solution 'SHELXS-97 (Sheldrick, 1990)'
_diffrn_ambient_temperature 293(2)
_diffrn_detector_area_resol_mean 7.31
_diffrn_measured_fraction_theta_full 0.990
_diffrn_measured_fraction_theta_max 0.990
_diffrn_measurement_device_type 'Rigaku Mercury'
_diffrn_measurement_method \w
_diffrn_radiation_monochromator graphite
_diffrn_radiation_source 'fine-focus sealed tube'
_diffrn_radiation_type MoK\a
_diffrn_radiation_wavelength 0.71070
_diffrn_reflns_av_R_equivalents 0.0442
_diffrn_reflns_av_sigmaI/netI 0.0653
_diffrn_reflns_limit_h_max 10
_diffrn_reflns_limit_h_min -11
_diffrn_reflns_limit_k_max 11
_diffrn_reflns_limit_k_min -11
_diffrn_reflns_limit_l_max 12
_diffrn_reflns_limit_l_min -12
_diffrn_reflns_number 8520
_diffrn_reflns_theta_full 25.35
_diffrn_reflns_theta_max 25.35
_diffrn_reflns_theta_min 3.10
_exptl_absorpt_coefficient_mu 0.236
_exptl_absorpt_correction_T_max 0.932
_exptl_absorpt_correction_T_min 0.695
_exptl_absorpt_correction_type multi-scan
_exptl_absorpt_process_details 'Jacobson, R. (1998) Private communication'
_exptl_crystal_colour yellow
_exptl_crystal_density_diffrn 1.325
_exptl_crystal_density_method 'not measured'
_exptl_crystal_description block
_exptl_crystal_F_000 368
_exptl_crystal_size_max 0.50
_exptl_crystal_size_mid 0.40
_exptl_crystal_size_min 0.30
_refine_diff_density_max 0.289
_refine_diff_density_min -0.361
_refine_diff_density_rms 0.083
_refine_ls_extinction_method none
_refine_ls_goodness_of_fit_ref 1.028
_refine_ls_hydrogen_treatment mixed
_refine_ls_matrix_type full
_refine_ls_number_parameters 226
_refine_ls_number_reflns 3177
_refine_ls_number_restraints 1
_refine_ls_restrained_S_all 1.028
_refine_ls_R_factor_all 0.1044
_refine_ls_R_factor_gt 0.0581
_refine_ls_shift/su_max 0.000
_refine_ls_shift/su_mean 0.000
_refine_ls_structure_factor_coef Fsqd
_refine_ls_weighting_details 'calc w=1/[\s^2^(Fo^2^)+(0.0934P)^2^+0.0000P] where P=(Fo^2^+2Fc^2^)/3'
_refine_ls_weighting_scheme calc
_refine_ls_wR_factor_gt 0.1542
_refine_ls_wR_factor_ref 0.1904
_reflns_number_gt 1876
_reflns_number_total 3177
_reflns_threshold_expression >2sigma(I)
_cod_data_source_file cs400904t_si_002.cif
_cod_data_source_block shelxl
_cod_original_cell_volume 874.6(4)
_cod_database_code 4509847

loop_
_symmetry_equiv_pos_as_xyz
'x, y, z'
'-x, -y, -z'

loop_
_atom_site_label
_atom_site_type_symbol
_atom_site_fract_x
_atom_site_fract_y
_atom_site_fract_z
_atom_site_U_iso_or_equiv
_atom_site_adp_type
_atom_site_occupancy
_atom_site_symmetry_multiplicity
_atom_site_calc_flag
_atom_site_refinement_flags
Cl1 Cl -0.03009(12) 0.71145(12) 1.38017(10) 0.0785(4) Uani 1 1 d .
F1 F 0.4546(3) 0.3143(2) 1.29075(19) 0.0711(7) Uani 1 1 d .
O1 O 0.3000(3) 0.4685(3) 0.6258(2) 0.0712(8) Uani 1 1 d .
N1 N 0.4626(3) 0.3014(3) 1.0319(2) 0.0429(7) Uani 1 1 d .
N2 N 0.1548(3) 0.6104(3) 0.8429(3) 0.0505(7) Uani 1 1 d D
H2A H 0.164(4) 0.580(3) 0.7657(18) 0.061 Uiso 1 1 d D
C1 C 0.1166(4) 0.6003(3) 1.1403(3) 0.0447(8) Uani 1 1 d .
H1 H 0.0368 0.6627 1.1083 0.054 Uiso 1 1 calc R
C2 C 0.1159(4) 0.5950(4) 1.2737(3) 0.0487(8) Uani 1 1 d .
C3 C 0.2312(4) 0.4994(3) 1.3258(3) 0.0502(9) Uani 1 1 d .
H3 H 0.2312 0.4981 1.4161 0.060 Uiso 1 1 calc R
C4 C 0.3421(4) 0.4095(3) 1.2424(3) 0.0483(8) Uani 1 1 d .
C5 C 0.3518(4) 0.4067(3) 1.1031(3) 0.0406(7) Uani 1 1 d .
C6 C 0.2380(3) 0.5111(3) 1.0515(3) 0.0375(7) Uani 1 1 d .
C7 C 0.4632(3) 0.2966(3) 0.9053(3) 0.0386(7) Uani 1 1 d .
C8 C 0.5854(4) 0.1754(3) 0.8327(3) 0.0476(8) Uani 1 1 d .
H8A H 0.6002 0.0915 0.8953 0.057 Uiso 1 1 calc R
H8B H 0.6792 0.2040 0.8056 0.057 Uiso 1 1 calc R
C9 C 0.5537(3) 0.1319(3) 0.7091(3) 0.0441(8) Uani 1 1 d .
C10 C 0.5126(4) 0.2702(3) 0.6219(3) 0.0496(8) Uani 1 1 d .
H10A H 0.6006 0.3078 0.5900 0.060 Uiso 1 1 calc R
H10B H 0.4873 0.2468 0.5438 0.060 Uiso 1 1 calc R
C11 C 0.3831(4) 0.3857(3) 0.6930(3) 0.0455(8) Uani 1 1 d .
C12 C 0.3618(3) 0.3980(3) 0.8377(3) 0.0379(7) Uani 1 1 d .
C13 C 0.2491(3) 0.5121(3) 0.9086(3) 0.0372(7) Uani 1 1 d .
C14 C 0.4236(4) 0.0610(4) 0.7507(4) 0.0597(10) Uani 1 1 d .
H14A H 0.3352 0.1268 0.8003 0.090 Uiso 1 1 calc R
H14B H 0.4510 -0.0253 0.8062 0.090 Uiso 1 1 calc R
H14C H 0.4026 0.0366 0.6718 0.090 Uiso 1 1 calc R
C15 C 0.6963(4) 0.0257(4) 0.6316(4) 0.0651(10) Uani 1 1 d .
H15A H 0.7173 -0.0635 0.6848 0.098 Uiso 1 1 calc R
H15B H 0.7806 0.0668 0.6134 0.098 Uiso 1 1 calc R
H15C H 0.6799 0.0076 0.5481 0.098 Uiso 1 1 calc R
C16 C 0.0869(3) 0.7693(3) 0.8463(3) 0.0428(8) Uani 1 1 d .
C17 C -0.0831(4) 0.8044(4) 0.9021(4) 0.0597(10) Uani 1 1 d .
H17A H -0.1271 0.7637 0.8477 0.090 Uiso 1 1 calc R
H17B H -0.1248 0.9074 0.9008 0.090 Uiso 1 1 calc R
H17C H -0.1051 0.7643 0.9930 0.090 Uiso 1 1 calc R
C18 C 0.1616(4) 0.8446(3) 0.9185(4) 0.0563(9) Uani 1 1 d .
H18A H 0.1263 0.8295 1.0140 0.084 Uiso 1 1 calc R
H18B H 0.1362 0.9463 0.8940 0.084 Uiso 1 1 calc R
H18C H 0.2694 0.8056 0.8929 0.084 Uiso 1 1 calc R
C19 C 0.1176(5) 0.8237(4) 0.6973(3) 0.0711(11) Uani 1 1 d .
H19A H 0.2248 0.8020 0.6597 0.107 Uiso 1 1 calc R
H19B H 0.0743 0.9263 0.6904 0.107 Uiso 1 1 calc R
H19C H 0.0729 0.7767 0.6489 0.107 Uiso 1 1 calc R

loop_
_atom_site_aniso_label
_atom_site_aniso_U_11
_atom_site_aniso_U_22
_atom_site_aniso_U_33
_atom_site_aniso_U_23
_atom_site_aniso_U_13
_atom_site_aniso_U_12
Cl1 0.0802(8) 0.0949(8) 0.0477(6) -0.0223(5) -0.0035(5) -0.0066(6)
F1 0.0891(16) 0.0785(14) 0.0433(11) -0.0011(10) -0.0382(11) 0.0004(12)
O1 0.100(2) 0.0657(15) 0.0403(13) -0.0100(12) -0.0405(15) 0.0139(14)
N1 0.0491(16) 0.0496(15) 0.0323(14) -0.0012(12) -0.0168(12) -0.0108(13)
N2 0.0665(19) 0.0437(15) 0.0424(16) -0.0067(13) -0.0303(15) 0.0009(13)
C1 0.050(2) 0.0489(17) 0.0383(18) 0.0001(14) -0.0149(16) -0.0155(16)
C2 0.053(2) 0.0583(19) 0.0344(17) -0.0018(15) -0.0065(16) -0.0181(17)
C3 0.067(2) 0.062(2) 0.0276(16) -0.0024(16) -0.0116(17) -0.0263(19)
C4 0.064(2) 0.0501(18) 0.0357(18) 0.0007(15) -0.0251(17) -0.0129(17)
C5 0.0504(19) 0.0443(17) 0.0329(16) -0.0015(14) -0.0188(15) -0.0140(15)
C6 0.0469(18) 0.0411(16) 0.0311(16) 0.0000(13) -0.0137(14) -0.0187(15)
C7 0.0437(18) 0.0444(16) 0.0323(16) 0.0015(13) -0.0152(14) -0.0149(14)
C8 0.048(2) 0.0521(18) 0.0383(18) -0.0024(15) -0.0165(16) -0.0016(16)
C9 0.0477(19) 0.0476(17) 0.0350(16) -0.0051(14) -0.0126(15) -0.0061(15)
C10 0.060(2) 0.057(2) 0.0315(17) -0.0016(15) -0.0118(16) -0.0146(17)
C11 0.061(2) 0.0429(17) 0.0345(17) -0.0018(14) -0.0196(17) -0.0098(16)
C12 0.0480(18) 0.0390(16) 0.0306(16) -0.0009(13) -0.0152(14) -0.0127(14)
C13 0.0434(18) 0.0407(15) 0.0327(16) 0.0022(13) -0.0152(14) -0.0156(14)
C14 0.065(2) 0.055(2) 0.062(2) -0.0087(17) -0.013(2) -0.0205(18)
C15 0.066(2) 0.069(2) 0.048(2) -0.0096(18) -0.0157(19) 0.0056(19)
C16 0.0443(18) 0.0413(16) 0.0403(17) 0.0005(14) -0.0134(15) -0.0055(14)
C17 0.049(2) 0.065(2) 0.067(2) -0.0039(19) -0.0198(19) -0.0121(18)
C18 0.049(2) 0.0511(19) 0.072(2) -0.0036(17) -0.0187(19) -0.0157(16)
C19 0.083(3) 0.066(2) 0.048(2) 0.0095(18) -0.016(2) 0.000(2)

loop_
_atom_type_symbol
_atom_type_description
_atom_type_scat_dispersion_real
_atom_type_scat_dispersion_imag
_atom_type_scat_source
C C 0.0033 0.0016 'International Tables Vol C Tables 4.2.6.8 and 6.1.1.4'
H H 0.0000 0.0000 'International Tables Vol C Tables 4.2.6.8 and 6.1.1.4'
N N 0.0061 0.0033 'International Tables Vol C Tables 4.2.6.8 and 6.1.1.4'
O O 0.0106 0.0060 'International Tables Vol C Tables 4.2.6.8 and 6.1.1.4'
Cl Cl 0.1484 0.1585 'International Tables Vol C Tables 4.2.6.8 and 6.1.1.4'
F F 0.0171 0.0103 'International Tables Vol C Tables 4.2.6.8 and 6.1.1.4'

loop_
_geom_angle_atom_site_label_1
_geom_angle_atom_site_label_2
_geom_angle_atom_site_label_3
_geom_angle
C7 N1 C5 116.9(2)
C13 N2 C16 134.8(3)
C13 N2 H2A 109(2)
C16 N2 H2A 111(2)
C2 C1 C6 120.1(3)
C2 C1 H1 120.0
C6 C1 H1 120.0
C1 C2 C3 121.4(3)
C1 C2 Cl1 119.5(3)
C3 C2 Cl1 119.1(2)
C4 C3 C2 118.2(3)
C4 C3 H3 120.9
C2 C3 H3 120.9
C3 C4 F1 119.4(3)
C3 C4 C5 124.3(3)
F1 C4 C5 116.3(3)
N1 C5 C4 118.4(3)
N1 C5 C6 125.3(3)
C4 C5 C6 116.1(3)
C1 C6 C5 119.6(3)
C1 C6 C13 123.6(3)
C5 C6 C13 116.7(3)
N1 C7 C12 124.2(3)
N1 C7 C8 114.6(2)
C12 C7 C8 121.2(3)
C7 C8 C9 114.9(2)
C7 C8 H8A 108.6
C9 C8 H8A 108.6
C7 C8 H8B 108.6
C9 C8 H8B 108.6
H8A C8 H8B 107.5
C8 C9 C14 110.2(3)
C8 C9 C10 106.6(2)
C14 C9 C10 110.6(3)
C8 C9 C15 109.7(3)
C14 C9 C15 109.6(3)
C10 C9 C15 110.1(3)
C11 C10 C9 114.0(3)
C11 C10 H10A 108.7
C9 C10 H10A 108.7
C11 C10 H10B 108.7
C9 C10 H10B 108.7
H10A C10 H10B 107.6
O1 C11 C12 122.9(3)
O1 C11 C10 118.0(3)
C12 C11 C10 119.1(3)
C7 C12 C13 119.8(3)
C7 C12 C11 118.2(3)
C13 C12 C11 121.9(3)
N2 C13 C12 119.5(3)
N2 C13 C6 123.8(3)
C12 C13 C6 116.6(2)
C9 C14 H14A 109.5
C9 C14 H14B 109.5
H14A C14 H14B 109.5
C9 C14 H14C 109.5
H14A C14 H14C 109.5
H14B C14 H14C 109.5
C9 C15 H15A 109.5
C9 C15 H15B 109.5
H15A C15 H15B 109.5
C9 C15 H15C 109.5
H15A C15 H15C 109.5
H15B C15 H15C 109.5
N2 C16 C17 111.0(3)
N2 C16 C18 113.5(2)
C17 C16 C18 112.1(3)
N2 C16 C19 104.2(3)
C17 C16 C19 108.0(3)
C18 C16 C19 107.6(3)
C16 C17 H17A 109.5
C16 C17 H17B 109.5
H17A C17 H17B 109.5
C16 C17 H17C 109.5
H17A C17 H17C 109.5
H17B C17 H17C 109.5
C16 C18 H18A 109.5
C16 C18 H18B 109.5
H18A C18 H18B 109.5
C16 C18 H18C 109.5
H18A C18 H18C 109.5
H18B C18 H18C 109.5
C16 C19 H19A 109.5
C16 C19 H19B 109.5
H19A C19 H19B 109.5
C16 C19 H19C 109.5
H19A C19 H19C 109.5
H19B C19 H19C 109.5

loop_
_geom_bond_atom_site_label_1
_geom_bond_atom_site_label_2
_geom_bond_distance
Cl1 C2 1.735(3)
F1 C4 1.355(4)
O1 C11 1.235(3)
N1 C7 1.311(4)
N1 C5 1.361(4)
N2 C13 1.352(4)
N2 C16 1.486(4)
N2 H2A 0.858(10)
C1 C2 1.369(4)
C1 C6 1.409(4)
C1 H1 0.9300
C2 C3 1.394(4)
C3 C4 1.339(5)
C3 H3 0.9300
C4 C5 1.418(4)
C5 C6 1.417(4)
C6 C13 1.448(4)
C7 C12 1.417(4)
C7 C8 1.505(4)
C8 C9 1.520(4)
C8 H8A 0.9700
C8 H8B 0.9700
C9 C14 1.523(5)
C9 C10 1.524(4)
C9 C15 1.538(4)
C10 C11 1.497(4)
C10 H10A 0.9700
C10 H10B 0.9700
C11 C12 1.468(4)
C12 C13 1.419(4)
C14 H14A 0.9600
C14 H14B 0.9600
C14 H14C 0.9600
C15 H15A 0.9600
C15 H15B 0.9600
C15 H15C 0.9600
C16 C17 1.517(4)
C16 C18 1.520(4)
C16 C19 1.538(4)
C17 H17A 0.9600
C17 H17B 0.9600
C17 H17C 0.9600
C18 H18A 0.9600
C18 H18B 0.9600
C18 H18C 0.9600
C19 H19A 0.9600
C19 H19B 0.9600
C19 H19C 0.9600

loop_
_geom_torsion_atom_site_label_1
_geom_torsion_atom_site_label_2
_geom_torsion_atom_site_label_3
_geom_torsion_atom_site_label_4
_geom_torsion
C6 C1 C2 C3 -2.1(5)
C6 C1 C2 Cl1 177.0(2)
C1 C2 C3 C4 -1.5(5)
Cl1 C2 C3 C4 179.4(2)
C2 C3 C4 F1 -179.3(3)
C2 C3 C4 C5 1.3(5)
C7 N1 C5 C4 176.1(3)
C7 N1 C5 C6 -0.2(4)
C3 C4 C5 N1 -174.2(3)
F1 C4 C5 N1 6.3(4)
C3 C4 C5 C6 2.5(5)
F1 C4 C5 C6 -177.0(3)
C2 C1 C6 C5 5.9(4)
C2 C1 C6 C13 -178.7(3)
N1 C5 C6 C1 170.4(3)
C4 C5 C6 C1 -6.0(4)
N1 C5 C6 C13 -5.3(4)
C4 C5 C6 C13 178.3(3)
C5 N1 C7 C12 3.6(4)
C5 N1 C7 C8 -178.3(3)
N1 C7 C8 C9 157.5(3)
C12 C7 C8 C9 -24.3(4)
C7 C8 C9 C14 -68.4(3)
C7 C8 C9 C10 51.7(4)
C7 C8 C9 C15 170.8(3)
C8 C9 C10 C11 -55.9(3)
C14 C9 C10 C11 63.9(4)
C15 C9 C10 C11 -174.9(3)
C9 C10 C11 O1 -148.4(3)
C9 C10 C11 C12 32.8(4)
N1 C7 C12 C13 -1.2(4)
C8 C7 C12 C13 -179.2(3)
N1 C7 C12 C11 175.3(3)
C8 C7 C12 C11 -2.7(4)
O1 C11 C12 C7 179.6(3)
C10 C11 C12 C7 -1.7(4)
O1 C11 C12 C13 -4.0(5)
C10 C11 C12 C13 174.8(3)
C16 N2 C13 C12 -141.3(3)
C16 N2 C13 C6 41.9(5)
C7 C12 C13 N2 178.5(3)
C11 C12 C13 N2 2.2(4)
C7 C12 C13 C6 -4.4(4)
C11 C12 C13 C6 179.2(3)
C1 C6 C13 N2 8.6(4)
C5 C6 C13 N2 -175.9(3)
C1 C6 C13 C12 -168.3(3)
C5 C6 C13 C12 7.2(4)
C13 N2 C16 C17 -112.8(4)
C13 N2 C16 C18 14.5(5)
C13 N2 C16 C19 131.2(4)
